data_7123496
loop_
_publ_author_name
'Hidalgo, Nereida'
'Maya, Celia'
'Campos, Jes\'us'

_publ_section_title
;
 Cooperative Activation of X-H (X = H, C, O, N) Bonds by a Pt(0)/Ag(I)
 Metal-Only Lewis Pair
;
_journal_name_full 'Chemical Communications'
_journal_paper_doi 10.1039/C9CC03008E
_journal_year 2019
_chemical_formula_sum 'C50 H108 Ag2 F6 O6 P4 Pt2 S2'
_chemical_formula_weight 1713.28
_space_group_crystal_system monoclinic
_space_group_IT_number 14
_space_group_name_Hall '-P 2ybc'
_space_group_name_H-M_alt 'P 1 21/c 1'
_symmetry_space_group_name_Hall '-P 2ybc'
_symmetry_space_group_name_H-M 'P 1 21/c 1'
_atom_sites_solution_hydrogens geom
_audit_creation_method SHELXL-2018/3
_audit_update_record
;
2019-04-10 deposited with the CCDC.    2019-05-17 downloaded from the CCDC.
;
_cell_angle_alpha 90
_cell_angle_beta 102.020(2)
_cell_angle_gamma 90
_cell_formula_units_Z 2
_cell_length_a 11.4375(6)
_cell_length_b 16.5694(9)
_cell_length_c 17.6644(9)
_cell_measurement_reflns_used 9877
_cell_measurement_temperature 173(2)
_cell_measurement_theta_max 22.10
_cell_measurement_theta_min 2.48
_cell_volume 3274.2(3)
_computing_cell_refinement 'Bruker SAINT'
_computing_data_collection 'Bruker APEX2'
_computing_data_reduction 'Bruker SAINT'
_computing_molecular_graphics 'Bruker SHELXTL'
_computing_publication_material 'Bruker SHELXTL'
_computing_structure_refinement 'SHELXL-2018/3 (Sheldrick, 2018)'
_computing_structure_solution 'SHELXS-97 (Sheldrick, 2008)'
_diffrn_ambient_temperature 173(2)
_diffrn_measured_fraction_theta_full 1.000
_diffrn_measured_fraction_theta_max 0.964
_diffrn_measurement_device_type 'Bruker APEX-II CCD'
_diffrn_measurement_method '\f and \w scans'
_diffrn_radiation_type AgK\a
_diffrn_radiation_wavelength 0.56086
_diffrn_reflns_av_R_equivalents 0.0690
_diffrn_reflns_av_unetI/netI 0.0601
_diffrn_reflns_Laue_measured_fraction_full 1.000
_diffrn_reflns_Laue_measured_fraction_max 0.964
_diffrn_reflns_limit_h_max 18
_diffrn_reflns_limit_h_min -17
_diffrn_reflns_limit_k_max 25
_diffrn_reflns_limit_k_min -25
_diffrn_reflns_limit_l_max 27
_diffrn_reflns_limit_l_min -24
_diffrn_reflns_number 83347
_diffrn_reflns_point_group_measured_fraction_full 1.000
_diffrn_reflns_point_group_measured_fraction_max 0.964
_diffrn_reflns_theta_full 19.665
_diffrn_reflns_theta_max 26.341
_diffrn_reflns_theta_min 1.733
_exptl_absorpt_coefficient_mu 2.742
_exptl_absorpt_correction_T_max 0.7453
_exptl_absorpt_correction_T_min 0.6093
_exptl_absorpt_correction_type multi-scan
_exptl_absorpt_process_details
; 
 SADABS, Bruker (2006). APEX 2. Version 2.1. Bruker Analytical 
 X-ray Solutions, Madison, Wisconsin, USA. 
;
_exptl_crystal_colour yellow
_exptl_crystal_density_diffrn 1.738
_exptl_crystal_description prism
_exptl_crystal_F_000 1704
_exptl_crystal_size_max 0.21
_exptl_crystal_size_mid 0.16
_exptl_crystal_size_min 0.13
_refine_diff_density_max 1.658
_refine_diff_density_min -4.535
_refine_diff_density_rms 0.235
_refine_ls_extinction_method none
_refine_ls_goodness_of_fit_ref 0.948
_refine_ls_hydrogen_treatment constr
_refine_ls_matrix_type full
_refine_ls_number_parameters 374
_refine_ls_number_reflns 13080
_refine_ls_number_restraints 12
_refine_ls_restrained_S_all 0.952
_refine_ls_R_factor_all 0.0777
_refine_ls_R_factor_gt 0.0478
_refine_ls_shift/su_max 0.001
_refine_ls_shift/su_mean 0.000
_refine_ls_structure_factor_coef Fsqd
_refine_ls_weighting_details 'w=1/[\s^2^(Fo^2^)+(0.1000P)^2^+0.3311P] where P=(Fo^2^+2Fc^2^)/3'
_refine_ls_weighting_scheme calc
_refine_ls_wR_factor_gt 0.1263
_refine_ls_wR_factor_ref 0.1487
_reflns_Friedel_coverage 0.000
_reflns_number_gt 9470
_reflns_number_total 13080
_reflns_threshold_expression 'I > 2\s(I)'
_cod_data_source_file c9cc03008e2.cif
_cod_data_source_block 3
_cod_database_code 7123496
_shelx_shelxl_version_number 2018/3
_shelx_space_group_comment
; 
The symmetry employed for this shelxl refinement is uniquely defined 
by the following loop, which should always be used as a source of 
symmetry information in preference to the above space-group names. 
They are only intended as comments. 
;

loop_
_space_group_symop_operation_xyz
'x, y, z'
'-x, y+1/2, -z+1/2'
'-x, -y, -z'
'x, -y-1/2, z-1/2'

loop_
_atom_site_label
_atom_site_type_symbol
_atom_site_fract_x
_atom_site_fract_y
_atom_site_fract_z
_atom_site_U_iso_or_equiv
_atom_site_adp_type
_atom_site_occupancy
_atom_site_site_symmetry_order
_atom_site_calc_flag
_atom_site_refinement_flags_posn
_atom_site_refinement_flags_adp
_atom_site_refinement_flags_occupancy
_atom_site_disorder_assembly
_atom_site_disorder_group
Pt1 Pt 0.19120(2) 0.42620(2) 0.24248(2) 0.01769(6) Uani 1 1 d . . . . .
Ag1 Ag 0.32444(8) 0.47425(11) 0.37287(3) 0.0341(3) Uani 0.911(6) 1 d . . P A 1
Ag1B Ag 0.3416(8) 0.4440(8) 0.3760(4) 0.0360(18) Uiso 0.089(6) 1 d . . P A 2
S1 S 0.43281(13) 0.61721(9) 0.49442(8) 0.0370(3) Uani 1 1 d D . . . .
P1 P 0.04642(10) 0.38218(7) 0.30559(7) 0.0211(2) Uani 1 1 d . . . . .
P2 P 0.33169(10) 0.46035(7) 0.17153(6) 0.0180(2) Uani 1 1 d . . . . .
F1 F 0.260(2) 0.7148(12) 0.4563(7) 0.207(9) Uani 0.729(18) 1 d . . P B 1
F2 F 0.409(2) 0.7653(4) 0.5140(11) 0.170(8) Uani 0.729(18) 1 d . . P B 1
F3 F 0.3104(7) 0.7039(5) 0.5789(5) 0.056(2) Uani 0.729(18) 1 d . . P B 1
F1B F 0.2177(10) 0.6868(7) 0.4765(6) 0.022(3) Uiso 0.271(18) 1 d D . P B 2
F2B F 0.3628(13) 0.7775(9) 0.5014(9) 0.035(4) Uiso 0.271(18) 1 d D . P B 2
F3B F 0.3337(16) 0.6908(10) 0.5908(8) 0.028(4) Uiso 0.271(18) 1 d D . P B 2
O1 O 0.3549(7) 0.5529(4) 0.4807(5) 0.052(2) Uani 0.733(17) 1 d . . P A 1
O2 O 0.4809(11) 0.6423(5) 0.4277(6) 0.106(5) Uani 0.733(17) 1 d . . P A 1
O3 O 0.5181(10) 0.6095(10) 0.5666(6) 0.096(5) Uani 0.733(17) 1 d . . P A 1
O1B O 0.364(2) 0.5580(17) 0.5246(16) 0.096(11) Uiso 0.267(17) 1 d D . P A 2
O2B O 0.420(2) 0.6154(19) 0.4181(11) 0.087(9) Uiso 0.267(17) 1 d D . P A 2
O3B O 0.5349(15) 0.6341(10) 0.5418(9) 0.026(4) Uiso 0.267(17) 1 d D . P A 2
C1 C -0.0413(4) 0.4705(3) 0.3337(3) 0.0275(9) Uani 1 1 d . . . . .
C2 C 0.0442(6) 0.5358(3) 0.3746(4) 0.0399(13) Uani 1 1 d . . . . .
H2A H 0.096903 0.552174 0.341643 0.060 Uiso 1 1 calc R U . . .
H2B H 0.090385 0.514546 0.422086 0.060 Uiso 1 1 calc R U . . .
H2C H -0.001070 0.581461 0.385631 0.060 Uiso 1 1 calc R U . . .
C3 C -0.1333(6) 0.4512(4) 0.3853(4) 0.0450(15) Uani 1 1 d . . . . .
H3A H -0.183165 0.497406 0.387135 0.068 Uiso 1 1 calc R U . . .
H3B H -0.091244 0.438027 0.436745 0.068 Uiso 1 1 calc R U . . .
H3C H -0.181905 0.406177 0.363799 0.068 Uiso 1 1 calc R U . . .
C4 C -0.1115(6) 0.5123(4) 0.2611(4) 0.0441(14) Uani 1 1 d . . . . .
H4A H -0.145661 0.561456 0.275476 0.066 Uiso 1 1 calc R U . . .
H4B H -0.174089 0.477315 0.235271 0.066 Uiso 1 1 calc R U . . .
H4C H -0.058637 0.524485 0.226910 0.066 Uiso 1 1 calc R U . . .
C5 C 0.1029(5) 0.3167(3) 0.3957(3) 0.0343(12) Uani 1 1 d . . . . .
C6 C 0.2058(6) 0.2658(4) 0.3817(4) 0.0523(17) Uani 1 1 d . . . . .
H6A H 0.244581 0.240612 0.429301 0.078 Uiso 1 1 calc R U . . .
H6B H 0.262071 0.299401 0.363011 0.078 Uiso 1 1 calc R U . . .
H6C H 0.176334 0.224986 0.343984 0.078 Uiso 1 1 calc R U . . .
C7 C 0.1535(6) 0.3706(5) 0.4674(3) 0.0509(17) Uani 1 1 d . . . . .
H7A H 0.199370 0.337865 0.507816 0.076 Uiso 1 1 calc R U . . .
H7B H 0.088548 0.395252 0.485601 0.076 Uiso 1 1 calc R U . . .
H7C H 0.203779 0.411769 0.453069 0.076 Uiso 1 1 calc R U . . .
C8 C 0.0067(6) 0.2657(4) 0.4207(4) 0.0451(15) Uani 1 1 d . . . . .
H8A H -0.019537 0.224432 0.382819 0.068 Uiso 1 1 calc R U . . .
H8B H -0.059748 0.299441 0.425116 0.068 Uiso 1 1 calc R U . . .
H8C H 0.038895 0.241171 0.469820 0.068 Uiso 1 1 calc R U . . .
C9 C -0.0589(5) 0.3166(3) 0.2326(3) 0.0349(11) Uani 1 1 d . . . . .
C10 C -0.0814(6) 0.3584(4) 0.1543(3) 0.0495(17) Uani 1 1 d . . . . .
H10A H -0.007429 0.363149 0.137077 0.074 Uiso 1 1 calc R U . . .
H10B H -0.113809 0.411164 0.158914 0.074 Uiso 1 1 calc R U . . .
H10C H -0.137024 0.327212 0.117588 0.074 Uiso 1 1 calc R U . . .
C11 C 0.0021(7) 0.2369(4) 0.2248(5) 0.0568(18) Uani 1 1 d . . . . .
H11A H -0.052707 0.201494 0.192026 0.085 Uiso 1 1 calc R U . . .
H11B H 0.027228 0.212811 0.274922 0.085 Uiso 1 1 calc R U . . .
H11C H 0.070576 0.245969 0.202312 0.085 Uiso 1 1 calc R U . . .
C12 C -0.1846(5) 0.2999(5) 0.2519(4) 0.0476(16) Uani 1 1 d . . . . .
H12A H -0.227475 0.261918 0.215373 0.071 Uiso 1 1 calc R U . . .
H12B H -0.228848 0.349471 0.248816 0.071 Uiso 1 1 calc R U . . .
H12C H -0.174310 0.278200 0.303222 0.071 Uiso 1 1 calc R U . . .
C13 C 0.4363(5) 0.5476(3) 0.2098(3) 0.0324(11) Uani 1 1 d . . . . .
C14 C 0.5028(7) 0.5855(4) 0.1508(5) 0.0524(18) Uani 1 1 d . . . . .
H14A H 0.551564 0.629370 0.174791 0.079 Uiso 1 1 calc R U . . .
H14B H 0.445623 0.605141 0.107043 0.079 Uiso 1 1 calc R U . . .
H14C H 0.552410 0.545371 0.134069 0.079 Uiso 1 1 calc R U . . .
C15 C 0.5321(5) 0.5210(4) 0.2792(4) 0.0446(15) Uani 1 1 d . . . . .
H15A H 0.582124 0.480772 0.263003 0.067 Uiso 1 1 calc R U . . .
H15B H 0.494377 0.498753 0.318280 0.067 Uiso 1 1 calc R U . . .
H15C H 0.579813 0.566645 0.299917 0.067 Uiso 1 1 calc R U . . .
C16 C 0.3608(6) 0.6140(3) 0.2379(4) 0.0507(18) Uani 1 1 d . . . . .
H16A H 0.307297 0.589806 0.266582 0.076 Uiso 1 1 calc R U . . .
H16B H 0.315515 0.642341 0.194065 0.076 Uiso 1 1 calc R U . . .
H16C H 0.412732 0.651167 0.270554 0.076 Uiso 1 1 calc R U . . .
C17 C 0.4241(5) 0.3669(3) 0.1639(3) 0.0296(10) Uani 1 1 d . . . . .
C18 C 0.3435(7) 0.3023(4) 0.1160(4) 0.0524(17) Uani 1 1 d . . . . .
H18A H 0.324489 0.318364 0.062580 0.079 Uiso 1 1 calc R U . . .
H18B H 0.271123 0.296853 0.134926 0.079 Uiso 1 1 calc R U . . .
H18C H 0.384868 0.251546 0.120580 0.079 Uiso 1 1 calc R U . . .
C19 C 0.5345(5) 0.3793(4) 0.1292(3) 0.0407(14) Uani 1 1 d . . . . .
H19A H 0.590684 0.413264 0.162777 0.061 Uiso 1 1 calc R U . . .
H19B H 0.511443 0.404455 0.079363 0.061 Uiso 1 1 calc R U . . .
H19C H 0.570893 0.328024 0.123694 0.061 Uiso 1 1 calc R U . . .
C20 C 0.4645(6) 0.3314(4) 0.2457(3) 0.0437(15) Uani 1 1 d . . . . .
H20A H 0.514237 0.285106 0.243624 0.066 Uiso 1 1 calc R U . . .
H20B H 0.395587 0.315545 0.265239 0.066 Uiso 1 1 calc R U . . .
H20C H 0.508802 0.371290 0.279347 0.066 Uiso 1 1 calc R U . . .
C21 C 0.2481(5) 0.4901(4) 0.0697(3) 0.0367(13) Uani 1 1 d . . . . .
C22 C 0.1990(6) 0.5764(4) 0.0718(5) 0.063(2) Uani 1 1 d . . . . .
H22A H 0.264165 0.614067 0.080436 0.094 Uiso 1 1 calc R U . . .
H22B H 0.156201 0.580651 0.112982 0.094 Uiso 1 1 calc R U . . .
H22C H 0.146064 0.588160 0.023381 0.094 Uiso 1 1 calc R U . . .
C23 C 0.1373(6) 0.4366(5) 0.0473(4) 0.056(2) Uani 1 1 d . . . . .
H23A H 0.098540 0.447392 -0.005368 0.084 Uiso 1 1 calc R U . . .
H23B H 0.083148 0.447833 0.080766 0.084 Uiso 1 1 calc R U . . .
H23C H 0.160712 0.380844 0.052303 0.084 Uiso 1 1 calc R U . . .
C24 C 0.3206(6) 0.4830(5) 0.0055(3) 0.0531(18) Uani 1 1 d . . . . .
H24A H 0.345039 0.427977 0.001686 0.080 Uiso 1 1 calc R U . . .
H24B H 0.389946 0.516944 0.017891 0.080 Uiso 1 1 calc R U . . .
H24C H 0.271852 0.499634 -0.042969 0.080 Uiso 1 1 calc R U . . .
C25 C 0.3404(7) 0.7004(4) 0.5136(3) 0.0531(18) Uani 1 1 d D . . . .

loop_
_atom_site_aniso_label
_atom_site_aniso_U_11
_atom_site_aniso_U_22
_atom_site_aniso_U_33
_atom_site_aniso_U_23
_atom_site_aniso_U_13
_atom_site_aniso_U_12
Pt1 0.01721(9) 0.01571(8) 0.01847(9) 0.00094(5) -0.00018(6) -0.00265(5)
Ag1 0.0257(3) 0.0521(7) 0.0235(3) -0.0120(3) 0.00240(19) -0.0127(3)
S1 0.0308(7) 0.0374(7) 0.0387(7) -0.0194(6) -0.0026(5) -0.0009(5)
P1 0.0179(5) 0.0199(5) 0.0235(5) 0.0078(4) -0.0005(4) -0.0037(4)
P2 0.0152(5) 0.0186(5) 0.0193(5) -0.0003(4) 0.0015(4) 0.0021(4)
F1 0.269(18) 0.195(14) 0.113(9) 0.016(9) -0.062(11) 0.181(13)
F2 0.341(19) 0.020(3) 0.233(13) 0.010(5) 0.250(14) 0.009(6)
F3 0.053(4) 0.060(4) 0.066(4) 0.028(3) 0.037(3) 0.031(3)
O1 0.063(5) 0.047(4) 0.049(4) -0.030(3) 0.019(3) -0.031(3)
O2 0.176(10) 0.076(5) 0.107(7) -0.071(5) 0.123(7) -0.082(6)
O3 0.071(6) 0.139(11) 0.058(6) -0.045(7) -0.033(5) 0.063(7)
C1 0.026(2) 0.021(2) 0.038(3) 0.0073(18) 0.012(2) -0.0008(17)
C2 0.050(3) 0.028(3) 0.049(3) -0.009(2) 0.025(3) -0.007(2)
C3 0.031(3) 0.044(3) 0.068(4) 0.008(3) 0.027(3) 0.002(3)
C4 0.038(3) 0.034(3) 0.063(4) 0.016(3) 0.018(3) 0.013(2)
C5 0.026(2) 0.036(3) 0.040(3) 0.023(2) 0.004(2) 0.000(2)
C6 0.040(3) 0.057(4) 0.060(4) 0.028(3) 0.011(3) 0.017(3)
C7 0.047(4) 0.070(4) 0.031(3) 0.015(3) -0.002(3) -0.011(3)
C8 0.040(3) 0.047(3) 0.049(3) 0.029(3) 0.010(3) 0.002(3)
C9 0.029(3) 0.030(2) 0.042(3) 0.001(2) -0.002(2) -0.014(2)
C10 0.060(4) 0.055(4) 0.028(3) -0.003(3) -0.003(3) -0.026(3)
C11 0.061(5) 0.033(3) 0.075(5) -0.018(3) 0.012(4) -0.013(3)
C12 0.031(3) 0.055(4) 0.051(4) 0.008(3) -0.003(3) -0.020(3)
C13 0.023(2) 0.027(2) 0.051(3) -0.010(2) 0.018(2) -0.0104(19)
C14 0.050(4) 0.046(3) 0.073(5) -0.005(3) 0.041(4) -0.019(3)
C15 0.023(2) 0.069(4) 0.044(3) -0.031(3) 0.013(2) -0.016(3)
C16 0.057(4) 0.022(2) 0.086(5) -0.018(3) 0.045(4) -0.012(2)
C17 0.035(3) 0.028(2) 0.025(2) -0.0021(18) 0.0039(19) 0.014(2)
C18 0.079(5) 0.031(3) 0.049(4) -0.022(3) 0.019(3) -0.004(3)
C19 0.041(3) 0.053(3) 0.030(3) -0.003(2) 0.011(2) 0.026(3)
C20 0.056(4) 0.038(3) 0.038(3) 0.006(2) 0.012(3) 0.033(3)
C21 0.023(2) 0.062(4) 0.025(2) 0.021(2) 0.0049(19) 0.007(2)
C22 0.035(3) 0.078(5) 0.081(5) 0.059(4) 0.025(3) 0.028(3)
C23 0.026(3) 0.111(6) 0.026(3) 0.013(3) -0.002(2) -0.010(3)
C24 0.032(3) 0.100(6) 0.028(3) 0.017(3) 0.005(2) 0.004(3)
C25 0.089(5) 0.032(3) 0.037(3) 0.010(2) 0.012(3) 0.022(3)

loop_
_atom_type_symbol
_atom_type_description
_atom_type_scat_dispersion_real
_atom_type_scat_dispersion_imag
_atom_type_scat_source
C C 0.0015 0.0009 'International Tables Vol C Tables 4.2.6.8 and 6.1.1.4'
H H 0.0000 0.0000 'International Tables Vol C Tables 4.2.6.8 and 6.1.1.4'
O O 0.0056 0.0036 'International Tables Vol C Tables 4.2.6.8 and 6.1.1.4'
F F 0.0096 0.0061 'International Tables Vol C Tables 4.2.6.8 and 6.1.1.4'
P P 0.0667 0.0580 'International Tables Vol C Tables 4.2.6.8 and 6.1.1.4'
S S 0.0826 0.0763 'International Tables Vol C Tables 4.2.6.8 and 6.1.1.4'
Ag Ag -1.6473 0.7167 'International Tables Vol C Tables 4.2.6.8 and 6.1.1.4'
Pt Pt -0.6812 5.7081 'International Tables Vol C Tables 4.2.6.8 and 6.1.1.4'

loop_
_geom_angle_atom_site_label_1
_geom_angle_atom_site_label_2
_geom_angle_atom_site_label_3
_geom_angle
_geom_angle_site_symmetry_1
_geom_angle_site_symmetry_3
P1 Pt1 P2 174.69(4) . .
P1 Pt1 Ag1 90.92(3) . .
P2 Pt1 Ag1 93.44(3) . .
P1 Pt1 Ag1B 90.20(16) . .
P2 Pt1 Ag1B 93.45(17) . .
O1 Ag1 O3 89.4(3) . 3_666
O1 Ag1 Pt1 150.9(2) . .
O3 Ag1 Pt1 118.3(2) 3_666 .
O3B Ag1B Pt1 136.8(7) 3_666 .
O3B S1 O2B 123.3(11) . .
O3B S1 O1B 113.1(10) . .
O2B S1 O1B 114.2(10) . .
O1 S1 O3 112.4(8) . .
O1 S1 O2 114.6(4) . .
O3 S1 O2 116.1(8) . .
O3B S1 C25 101.2(9) . .
O2B S1 C25 105.1(13) . .
O1 S1 C25 103.9(4) . .
O1B S1 C25 93.8(14) . .
O3 S1 C25 102.5(4) . .
O2 S1 C25 105.5(5) . .
C1 P1 C9 108.8(2) . .
C1 P1 C5 108.9(2) . .
C9 P1 C5 107.1(2) . .
C1 P1 Pt1 110.84(14) . .
C9 P1 Pt1 105.67(18) . .
C5 P1 Pt1 115.36(17) . .
C17 P2 C13 109.0(2) . .
C17 P2 C21 108.6(2) . .
C13 P2 C21 106.9(3) . .
C17 P2 Pt1 107.49(17) . .
C13 P2 Pt1 116.75(16) . .
C21 P2 Pt1 107.78(16) . .
S1 O1 Ag1 124.8(4) . .
S1 O3 Ag1 140.3(6) . 3_666
S1 O3B Ag1B 130.6(11) . 3_666
C4 C1 C2 104.3(4) . .
C4 C1 C3 106.4(5) . .
C2 C1 C3 108.1(5) . .
C4 C1 P1 110.1(4) . .
C2 C1 P1 110.3(4) . .
C3 C1 P1 116.9(4) . .
C6 C5 C8 111.9(5) . .
C6 C5 C7 106.4(5) . .
C8 C5 C7 104.5(5) . .
C6 C5 P1 108.6(4) . .
C8 C5 P1 114.5(4) . .
C7 C5 P1 110.7(4) . .
C11 C9 C10 107.9(6) . .
C11 C9 C12 109.1(5) . .
C10 C9 C12 106.8(5) . .
C11 C9 P1 108.7(4) . .
C10 C9 P1 108.6(4) . .
C12 C9 P1 115.6(4) . .
C15 C13 C16 107.6(5) . .
C15 C13 C14 106.7(5) . .
C16 C13 C14 108.3(5) . .
C15 C13 P2 110.9(4) . .
C16 C13 P2 107.6(4) . .
C14 C13 P2 115.4(4) . .
C19 C17 C20 108.4(5) . .
C19 C17 C18 108.8(5) . .
C20 C17 C18 106.1(5) . .
C19 C17 P2 116.0(4) . .
C20 C17 P2 108.0(3) . .
C18 C17 P2 109.1(4) . .
C23 C21 C22 104.9(5) . .
C23 C21 C24 108.0(5) . .
C22 C21 C24 110.1(5) . .
C23 C21 P2 108.6(4) . .
C22 C21 P2 109.2(5) . .
C24 C21 P2 115.5(4) . .
F1 C25 F3 116.0(13) . .
F1 C25 F2 100.5(12) . .
F3 C25 F2 103.1(8) . .
F2B C25 F3B 108.7(9) . .
F2B C25 F1B 106.2(8) . .
F3B C25 F1B 100.4(8) . .
F1 C25 S1 110.9(7) . .
F3 C25 S1 118.9(5) . .
F2 C25 S1 104.7(8) . .
F2B C25 S1 124.2(9) . .
F3B C25 S1 104.5(9) . .
F1B C25 S1 110.4(6) . .

loop_
_geom_bond_atom_site_label_1
_geom_bond_atom_site_label_2
_geom_bond_distance
_geom_bond_site_symmetry_2
Pt1 P1 2.2991(11) .
Pt1 P2 2.3047(11) .
Pt1 Ag1 2.6076(5) .
Pt1 Ag1B 2.631(7) .
Ag1 O1 2.274(6) .
Ag1 O3 2.347(10) 3_666
Ag1B O3B 2.22(2) 3_666
S1 O3B 1.317(16) .
S1 O2B 1.325(18) .
S1 O1 1.378(6) .
S1 O1B 1.426(19) .
S1 O3 1.441(8) .
S1 O2 1.461(7) .
S1 C25 1.810(7) .
P1 C1 1.898(5) .
P1 C9 1.909(5) .
P1 C5 1.923(5) .
P2 C17 1.895(5) .
P2 C13 1.909(5) .
P2 C21 1.917(5) .
F1 C25 1.238(12) .
F2 C25 1.328(15) .
F3 C25 1.273(10) .
F1B C25 1.438(12) .
F2B C25 1.331(13) .
F3B C25 1.392(14) .
C1 C4 1.531(8) .
C1 C2 1.534(8) .
C1 C3 1.562(7) .
C5 C6 1.509(8) .
C5 C8 1.523(7) .
C5 C7 1.560(9) .
C9 C11 1.513(9) .
C9 C10 1.520(8) .
C9 C12 1.569(8) .
C13 C15 1.529(9) .
C13 C16 1.543(7) .
C13 C14 1.544(8) .
C17 C19 1.528(8) .
C17 C20 1.540(7) .
C17 C18 1.546(8) .
C21 C23 1.530(9) .
C21 C22 1.539(9) .
C21 C24 1.542(8) .
